data_7033371
loop_
_publ_author_name
'Colomban, C\'edric'
'Kudrik, Evgeny V.'
'Tyurin, Dmitry V.'
'Albrieux, Florian'
'Nefedov, Sergei E.'
'Afanasiev, Pavel'
'Sorokin, Alexander B.'

_publ_section_title
;
 Synthesis and characterization of \m-nitrido, \m-carbido and \m-oxo
 dimers of iron octapropylporphyrazine.
;
_journal_issue 5
_journal_name_full 'Dalton transactions (Cambridge, England : 2003)'
_journal_page_first 2240
_journal_page_last 2251
_journal_paper_doi 10.1039/c4dt03207a
_journal_volume 44
_journal_year 2015
_chemical_formula_sum 'C83 H115 Fe2 N17'
_chemical_formula_weight 1462.62
_chemical_name_systematic
; 
 ? 
;
_space_group_IT_number 2
_symmetry_cell_setting triclinic
_symmetry_space_group_name_Hall '-P 1'
_symmetry_space_group_name_H-M 'P -1'
_atom_sites_solution_hydrogens geom
_atom_sites_solution_primary direct
_atom_sites_solution_secondary difmap
_audit_creation_method SHELXL-97
_audit_update_record
;
2014-11-26 deposited with the CCDC.
2014-12-05 downloaded from the CCDC.
;
_cell_angle_alpha 88.406(5)
_cell_angle_beta 76.726(5)
_cell_angle_gamma 62.152(4)
_cell_formula_units_Z 2
_cell_length_a 15.790(6)
_cell_length_b 16.216(6)
_cell_length_c 18.585(7)
_cell_measurement_reflns_used 8905
_cell_measurement_temperature 150(2)
_cell_measurement_theta_max 28.73
_cell_measurement_theta_min 2.26
_cell_volume 4078(3)
_computing_cell_refinement 'Bruker SAINT'
_computing_data_collection 'Bruker APEX2'
_computing_data_reduction 'Bruker SAINT'
_computing_molecular_graphics 'Bruker SHELXTL'
_computing_publication_material 'Bruker SHELXTL'
_computing_structure_refinement 'SHELXL-97 (Sheldrick, 1997)'
_computing_structure_solution 'SHELXS-97 (Sheldrick, 1990)'
_diffrn_ambient_temperature 150(2)
_diffrn_measured_fraction_theta_full 0.986
_diffrn_measured_fraction_theta_max 0.986
_diffrn_measurement_device_type 'Bruker APEX-II CCD'
_diffrn_measurement_method '\f and \w scans'
_diffrn_radiation_monochromator graphite
_diffrn_radiation_source 'fine-focus sealed tube'
_diffrn_radiation_type MoK\a
_diffrn_radiation_wavelength 0.71073
_diffrn_reflns_av_R_equivalents 0.0736
_diffrn_reflns_av_sigmaI/netI 0.1361
_diffrn_reflns_limit_h_max 20
_diffrn_reflns_limit_h_min -20
_diffrn_reflns_limit_k_max 21
_diffrn_reflns_limit_k_min -21
_diffrn_reflns_limit_l_max 24
_diffrn_reflns_limit_l_min -24
_diffrn_reflns_number 39887
_diffrn_reflns_theta_full 28.00
_diffrn_reflns_theta_max 28.00
_diffrn_reflns_theta_min 1.73
_diffrn_standards_number 0
_exptl_absorpt_coefficient_mu 0.409
_exptl_absorpt_correction_T_max 0.7461
_exptl_absorpt_correction_T_min 0.6417
_exptl_absorpt_correction_type multi-scan
_exptl_absorpt_process_details sadabs
_exptl_crystal_colour violet
_exptl_crystal_density_diffrn 1.191
_exptl_crystal_density_method 'not measured'
_exptl_crystal_description prizm
_exptl_crystal_F_000 1568
_exptl_crystal_size_max 0.20
_exptl_crystal_size_mid 0.18
_exptl_crystal_size_min 0.14
_refine_diff_density_max 1.631
_refine_diff_density_min -0.923
_refine_diff_density_rms 0.091
_refine_ls_extinction_method none
_refine_ls_goodness_of_fit_ref 1.105
_refine_ls_hydrogen_treatment constr
_refine_ls_matrix_type full
_refine_ls_number_parameters 976
_refine_ls_number_reflns 19404
_refine_ls_number_restraints 2
_refine_ls_restrained_S_all 1.105
_refine_ls_R_factor_all 0.1679
_refine_ls_R_factor_gt 0.0807
_refine_ls_shift/su_max 0.021
_refine_ls_shift/su_mean 0.000
_refine_ls_structure_factor_coef Fsqd
_refine_ls_weighting_details 'calc w=1/[\s^2^(Fo^2^)+(0.0750P)^2^+8.7244P] where P=(Fo^2^+2Fc^2^)/3'
_refine_ls_weighting_scheme calc
_refine_ls_wR_factor_gt 0.1980
_refine_ls_wR_factor_ref 0.2480
_reflns_number_gt 9916
_reflns_number_total 19404
_reflns_threshold_expression >2sigma(I)
_cod_data_source_file c4dt03207a2.cif
_cod_data_source_block fe2nnew
_cod_depositor_comments
;
The following automatic conversions were performed:

'_symmetry_cell_setting' value 'Triclinic' changed to 'triclinic'
according to
/usr/data/users/saulius/crontab/automatic-downloads/rss-feeds/RSC/lib/dictionaries/cif_core.dic
dictionary named 'cif_core.dic' version 2.4.2 from 2011-04-26.

Automatic conversion script
Id: cif_fix_values 2935 2014-11-11 08:27:57Z andrius 

 Adding full bibliography for 7033370--7033372.cif.
;
_cod_original_cell_volume 4078(2)
_cod_original_sg_symbol_H-M P-1
_cod_database_code 7033371

loop_
_symmetry_equiv_pos_as_xyz
'x, y, z'
'-x, -y, -z'

loop_
_atom_site_label
_atom_site_type_symbol
_atom_site_fract_x
_atom_site_fract_y
_atom_site_fract_z
_atom_site_U_iso_or_equiv
_atom_site_adp_type
_atom_site_occupancy
_atom_site_symmetry_multiplicity
_atom_site_calc_flag
_atom_site_refinement_flags
_atom_site_disorder_assembly
_atom_site_disorder_group
Fe1 Fe 0.51985(5) 0.43172(4) 0.86603(4) 0.02485(18) Uani 1 1 d . . .
Fe2 Fe 0.53050(5) 0.48474(4) 0.69253(4) 0.02468(18) Uani 1 1 d . . .
N1 N 0.5235(3) 0.4686(2) 0.7820(2) 0.0291(9) Uani 1 1 d . . .
N2 N 0.4753(3) 0.5491(3) 0.9220(2) 0.0268(9) Uani 1 1 d . . .
N3 N 0.6313(3) 0.5453(3) 0.9179(2) 0.0306(10) Uani 1 1 d . . .
N4 N 0.6531(3) 0.3975(3) 0.8701(2) 0.0299(9) Uani 1 1 d . . .
N5 N 0.7401(3) 0.2366(3) 0.8179(3) 0.0407(11) Uani 1 1 d . . .
N6 N 0.5631(3) 0.3019(3) 0.8401(2) 0.0280(9) Uani 1 1 d . . .
N7 N 0.4080(3) 0.3063(3) 0.8411(2) 0.0339(10) Uani 1 1 d . . .
N8 N 0.3860(3) 0.4540(3) 0.8897(2) 0.0310(10) Uani 1 1 d . . .
N9 N 0.2981(3) 0.6155(3) 0.9412(3) 0.0386(11) Uani 1 1 d . . .
N10 N 0.6253(3) 0.3580(3) 0.6528(2) 0.0269(9) Uani 1 1 d . . .
N11 N 0.5166(3) 0.2931(3) 0.6471(2) 0.0282(9) Uani 1 1 d . . .
N12 N 0.4275(3) 0.4601(3) 0.6790(2) 0.0258(9) Uani 1 1 d . . .
N13 N 0.2855(3) 0.6150(3) 0.7077(2) 0.0293(9) Uani 1 1 d . . .
N14 N 0.4390(3) 0.6171(3) 0.7019(2) 0.0259(9) Uani 1 1 d . . .
N15 N 0.5477(3) 0.6828(3) 0.7028(3) 0.0490(13) Uani 1 1 d . . .
N16 N 0.6377(3) 0.5153(3) 0.6731(2) 0.0329(10) Uani 1 1 d . . .
N17 N 0.7786(3) 0.3611(3) 0.6413(3) 0.0428(12) Uani 1 1 d . . .
C1 C 0.5315(4) 0.5872(3) 0.9339(3) 0.0289(11) Uani 1 1 d . . .
C2 C 0.6857(4) 0.4572(3) 0.8883(3) 0.0342(12) Uani 1 1 d . . .
C3 C 0.7931(4) 0.4118(4) 0.8698(4) 0.0569(18) Uani 1 1 d . A .
C4 C 0.8501(5) 0.4596(5) 0.8814(6) 0.088(3) Uani 1 1 d . . .
H4A H 0.8312 0.4794 0.9351 0.106 Uiso 1 1 calc R . .
H4B H 0.9208 0.4122 0.8691 0.106 Uiso 1 1 calc R . .
C5 C 0.8425(7) 0.5349(7) 0.8444(6) 0.105(3) Uani 1 1 d . . .
H5A H 0.7717 0.5820 0.8567 0.126 Uiso 1 1 calc R . .
H5B H 0.8612 0.5148 0.7908 0.126 Uiso 1 1 calc R . .
C6 C 0.8992(6) 0.5847(6) 0.8551(6) 0.091(3) Uani 1 1 d . . .
H6A H 0.8898 0.6329 0.8203 0.136 Uiso 1 1 calc R . .
H6B H 0.9696 0.5395 0.8459 0.136 Uiso 1 1 calc R . .
H6C H 0.8752 0.6140 0.9061 0.136 Uiso 1 1 calc R . .
C7 C 0.8237(5) 0.3230(4) 0.8403(5) 0.070(2) Uani 1 1 d . . .
C8 C 0.9291(10) 0.2545(9) 0.7944(10) 0.039(3) Uani 0.50 1 d P A 1
H8A H 0.9254 0.2276 0.7487 0.047 Uiso 0.50 1 calc PR A 1
H8B H 0.9683 0.2880 0.7798 0.047 Uiso 0.50 1 calc PR A 1
C9 C 0.9773(11) 0.1769(9) 0.8429(10) 0.076(5) Uani 0.50 1 d P A 1
H9A H 0.9812 0.2042 0.8882 0.091 Uiso 0.50 1 calc PR A 1
H9B H 0.9368 0.1447 0.8582 0.091 Uiso 0.50 1 calc PR A 1
C10 C 1.0784(16) 0.1084(13) 0.8002(15) 0.111(9) Uani 0.50 1 d P A 1
H10A H 1.0973 0.0470 0.8195 0.167 Uiso 0.50 1 calc PR A 1
H10B H 1.1255 0.1299 0.8053 0.167 Uiso 0.50 1 calc PR A 1
H10C H 1.0790 0.1031 0.7476 0.167 Uiso 0.50 1 calc PR A 1
C8A C 0.9253(13) 0.2331(13) 0.8361(13) 0.069(5) Uani 0.50 1 d P A 2
H8AA H 0.9562 0.2387 0.8752 0.083 Uiso 0.50 1 calc PR A 2
H8AB H 0.9169 0.1763 0.8416 0.083 Uiso 0.50 1 calc PR A 2
C9A C 0.9837(15) 0.2302(14) 0.7633(12) 0.106(9) Uani 0.50 1 d P A 2
H9AA H 0.9942 0.2859 0.7612 0.128 Uiso 0.50 1 calc PR A 2
H9AB H 0.9457 0.2345 0.7265 0.128 Uiso 0.50 1 calc PR A 2
C10A C 1.0860(17) 0.1410(18) 0.7404(16) 0.154(13) Uani 0.50 1 d P A 2
H10D H 1.1233 0.1473 0.6925 0.230 Uiso 0.50 1 calc PR A 2
H10E H 1.0765 0.0860 0.7362 0.230 Uiso 0.50 1 calc PR A 2
H10F H 1.1228 0.1336 0.7782 0.230 Uiso 0.50 1 calc PR A 2
C11 C 0.7368(4) 0.3152(4) 0.8413(3) 0.0419(14) Uani 1 1 d . A .
C12 C 0.6587(4) 0.2306(3) 0.8204(3) 0.0320(12) Uani 1 1 d . . .
C13 C 0.6608(4) 0.1434(3) 0.8001(3) 0.0338(12) Uani 1 1 d . . .
C14 C 0.7545(4) 0.0523(3) 0.7779(3) 0.0423(14) Uani 1 1 d . . .
H14A H 0.8027 0.0627 0.7395 0.051 Uiso 1 1 calc R . .
H14B H 0.7402 0.0072 0.7552 0.051 Uiso 1 1 calc R . .
C15 C 0.8020(4) 0.0086(4) 0.8415(3) 0.0479(15) Uani 1 1 d . . .
H15A H 0.8657 -0.0480 0.8212 0.057 Uiso 1 1 calc R . .
H15B H 0.8161 0.0536 0.8646 0.057 Uiso 1 1 calc R . .
C16 C 0.7382(5) -0.0180(4) 0.9002(4) 0.0605(18) Uani 1 1 d . . .
H16A H 0.7716 -0.0440 0.9401 0.091 Uiso 1 1 calc R . .
H16B H 0.7267 -0.0650 0.8783 0.091 Uiso 1 1 calc R . .
H16C H 0.6748 0.0377 0.9205 0.091 Uiso 1 1 calc R . .
C17 C 0.5653(4) 0.1639(3) 0.8070(3) 0.0347(12) Uani 1 1 d . . .
C18 C 0.5199(5) 0.1029(4) 0.7966(3) 0.0448(15) Uani 1 1 d . . .
H18A H 0.5726 0.0418 0.7706 0.054 Uiso 1 1 calc R . .
H18B H 0.4732 0.1328 0.7647 0.054 Uiso 1 1 calc R . .
C19 C 0.5044(4) 0.2641(3) 0.8308(3) 0.0308(11) Uani 1 1 d . . .
C20 C 0.4658(5) 0.0865(4) 0.8690(4) 0.0573(18) Uani 1 1 d . . .
H20A H 0.4179 0.1477 0.8973 0.069 Uiso 1 1 calc R . .
H20B H 0.5139 0.0508 0.8986 0.069 Uiso 1 1 calc R . .
C21 C 0.4108(6) 0.0332(5) 0.8588(5) 0.086(3) Uani 1 1 d . . .
H21A H 0.3852 0.0170 0.9072 0.128 Uiso 1 1 calc R . .
H21B H 0.4561 -0.0241 0.8259 0.128 Uiso 1 1 calc R . .
H21C H 0.3557 0.0726 0.8369 0.128 Uiso 1 1 calc R . .
C22 C 0.3524(4) 0.3966(3) 0.8686(3) 0.0338(12) Uani 1 1 d . . .
C23 C 0.2460(4) 0.4443(4) 0.8812(3) 0.0434(14) Uani 1 1 d . . .
C24 C 0.1897(5) 0.3979(4) 0.8626(4) 0.0573(18) Uani 1 1 d . . .
H24A H 0.1233 0.4466 0.8592 0.069 Uiso 1 1 calc R . .
H24B H 0.2245 0.3615 0.8135 0.069 Uiso 1 1 calc R . .
C25 C 0.1787(8) 0.3346(8) 0.9187(5) 0.110(4) Uani 1 1 d . . .
H25A H 0.1307 0.3719 0.9650 0.132 Uiso 1 1 calc R . .
H25B H 0.2430 0.2944 0.9306 0.132 Uiso 1 1 calc R . .
C26 C 0.1421(8) 0.2730(8) 0.8881(7) 0.136(4) Uani 1 1 d . . .
H26A H 0.1554 0.2184 0.9166 0.204 Uiso 1 1 calc R . .
H26B H 0.1768 0.2520 0.8358 0.204 Uiso 1 1 calc R . .
H26C H 0.0709 0.3095 0.8923 0.204 Uiso 1 1 calc R . .
C27 C 0.2134(4) 0.5325(4) 0.9113(4) 0.0489(15) Uani 1 1 d . . .
C28 C 0.1123(4) 0.6133(5) 0.9345(5) 0.065(2) Uani 1 1 d . . .
H28A H 0.0636 0.5906 0.9366 0.078 Uiso 1 1 calc R . .
H28B H 0.1025 0.6388 0.9853 0.078 Uiso 1 1 calc R . .
C29 C 0.0923(5) 0.6892(6) 0.8857(5) 0.081(2) Uani 1 1 d . . .
H29A H 0.0978 0.6648 0.8357 0.097 Uiso 1 1 calc R . .
H29B H 0.1435 0.7093 0.8811 0.097 Uiso 1 1 calc R . .
C30 C -0.0102(6) 0.7750(6) 0.9129(6) 0.096(3) Uani 1 1 d . . .
H30A H -0.0181 0.8232 0.8783 0.144 Uiso 1 1 calc R . .
H30B H -0.0162 0.8000 0.9623 0.144 Uiso 1 1 calc R . .
H30C H -0.0615 0.7564 0.9155 0.144 Uiso 1 1 calc R . .
C31 C 0.3025(4) 0.5375(4) 0.9151(3) 0.0386(13) Uani 1 1 d . . .
C32 C 0.3793(4) 0.6192(3) 0.9441(3) 0.0298(11) Uani 1 1 d . . .
C33 C 0.3759(4) 0.7046(3) 0.9706(3) 0.0354(12) Uani 1 1 d . . .
C34 C 0.2827(4) 0.7941(4) 0.9947(3) 0.0471(15) Uani 1 1 d . . .
H34A H 0.2933 0.8336 1.0276 0.057 Uiso 1 1 calc R . .
H34B H 0.2308 0.7803 1.0241 0.057 Uiso 1 1 calc R . .
C35 C 0.2471(6) 0.8480(5) 0.9321(4) 0.080(3) Uani 1 1 d . . .
H35A H 0.2452 0.8061 0.8954 0.096 Uiso 1 1 calc R . .
H35B H 0.2941 0.8702 0.9070 0.096 Uiso 1 1 calc R . .
C36 C 0.1436(7) 0.9327(6) 0.9583(6) 0.119(4) Uani 1 1 d . . .
H36A H 0.1236 0.9668 0.9157 0.178 Uiso 1 1 calc R . .
H36B H 0.1451 0.9744 0.9946 0.178 Uiso 1 1 calc R . .
H36C H 0.0962 0.9109 0.9814 0.178 Uiso 1 1 calc R . .
C37 C 0.4714(4) 0.6840(3) 0.9643(3) 0.0303(11) Uani 1 1 d . . .
C38 C 0.5151(4) 0.7440(4) 0.9791(3) 0.0393(13) Uani 1 1 d . . .
H38A H 0.5700 0.7081 1.0031 0.047 Uiso 1 1 calc R . .
H38B H 0.4643 0.7992 1.0136 0.047 Uiso 1 1 calc R . .
C39 C 0.5536(6) 0.7767(4) 0.9074(4) 0.0581(18) Uani 1 1 d . . .
H39A H 0.5984 0.7216 0.8710 0.070 Uiso 1 1 calc R . .
H39B H 0.4972 0.8179 0.8864 0.070 Uiso 1 1 calc R . .
C40 C 0.6088(6) 0.8295(5) 0.9182(4) 0.076(2) Uani 1 1 d . . .
H40A H 0.6336 0.8470 0.8701 0.113 Uiso 1 1 calc R . .
H40B H 0.6644 0.7893 0.9393 0.113 Uiso 1 1 calc R . .
H40C H 0.5639 0.8861 0.9520 0.113 Uiso 1 1 calc R . .
C41 C 0.6300(4) 0.6014(4) 0.6850(4) 0.0480(16) Uani 1 1 d . B .
C42 C 0.4597(4) 0.6887(3) 0.7101(3) 0.0349(12) Uani 1 1 d . . .
C43 C 0.3685(4) 0.7781(3) 0.7258(3) 0.0364(12) Uani 1 1 d . . .
C44 C 0.3686(5) 0.8698(4) 0.7332(4) 0.0534(17) Uani 1 1 d . . .
H44A H 0.4116 0.8650 0.7661 0.064 Uiso 1 1 calc R . .
H44B H 0.3007 0.9190 0.7565 0.064 Uiso 1 1 calc R . .
C45 C 0.4061(9) 0.8985(6) 0.6563(5) 0.120(4) Uani 1 1 d . . .
H45A H 0.4694 0.8450 0.6301 0.144 Uiso 1 1 calc R . .
H45B H 0.3578 0.9113 0.6261 0.144 Uiso 1 1 calc R . .
C46 C 0.4205(10) 0.9802(8) 0.6609(6) 0.137(5) Uani 1 1 d . . .
H46A H 0.4529 0.9884 0.6117 0.205 Uiso 1 1 calc R . .
H46B H 0.4621 0.9713 0.6954 0.205 Uiso 1 1 calc R . .
H46C H 0.3564 1.0359 0.6789 0.205 Uiso 1 1 calc R . .
C47 C 0.2939(4) 0.7590(3) 0.7275(3) 0.0346(12) Uani 1 1 d . . .
C48 C 0.1858(4) 0.8234(4) 0.7392(3) 0.0412(13) Uani 1 1 d . . .
H48A H 0.1678 0.8792 0.7720 0.049 Uiso 1 1 calc R . .
H48B H 0.1492 0.7913 0.7653 0.049 Uiso 1 1 calc R . .
C49 C 0.1532(5) 0.8554(5) 0.6693(4) 0.070(2) Uani 1 1 d . . .
H49A H 0.1772 0.8000 0.6341 0.084 Uiso 1 1 calc R . .
H49B H 0.1834 0.8941 0.6460 0.084 Uiso 1 1 calc R . .
C50 C 0.0412(5) 0.9121(6) 0.6830(5) 0.090(3) Uani 1 1 d . . .
H50A H 0.0238 0.9343 0.6362 0.135 Uiso 1 1 calc R . .
H50B H 0.0168 0.9659 0.7191 0.135 Uiso 1 1 calc R . .
H50C H 0.0112 0.8725 0.7024 0.135 Uiso 1 1 calc R . .
C51 C 0.3389(4) 0.6572(3) 0.7124(3) 0.0292(11) Uani 1 1 d . . .
C52 C 0.3285(4) 0.5233(3) 0.6905(3) 0.0277(11) Uani 1 1 d . . .
C53 C 0.2726(4) 0.4758(4) 0.6796(3) 0.0330(12) Uani 1 1 d . . .
C54 C 0.1643(4) 0.5273(4) 0.6844(3) 0.0436(14) Uani 1 1 d . . .
H54A H 0.1307 0.5696 0.7309 0.052 Uiso 1 1 calc R . .
H54B H 0.1390 0.4814 0.6874 0.052 Uiso 1 1 calc R . .
C55 C 0.1371(5) 0.5845(5) 0.6199(4) 0.0574(17) Uani 1 1 d . . .
H55A H 0.1636 0.5417 0.5741 0.069 Uiso 1 1 calc R . .
H55B H 0.1686 0.6255 0.6131 0.069 Uiso 1 1 calc R . .
C56 C 0.0266(5) 0.6445(5) 0.6306(5) 0.074(2) Uani 1 1 d . . .
H56A H 0.0132 0.6780 0.5865 0.110 Uiso 1 1 calc R . .
H56B H 0.0004 0.6898 0.6742 0.110 Uiso 1 1 calc R . .
H56C H -0.0052 0.6045 0.6382 0.110 Uiso 1 1 calc R . .
C57 C 0.3387(4) 0.3838(4) 0.6627(3) 0.0339(12) Uani 1 1 d . . .
C58 C 0.3250(4) 0.3027(4) 0.6428(3) 0.0437(14) Uani 1 1 d . . .
H58A H 0.2554 0.3176 0.6637 0.052 Uiso 1 1 calc R . .
H58B H 0.3671 0.2471 0.6655 0.052 Uiso 1 1 calc R . .
C59 C 0.3513(5) 0.2790(4) 0.5587(4) 0.0589(18) Uani 1 1 d . . .
H59A H 0.3038 0.3313 0.5366 0.071 Uiso 1 1 calc R . .
H59B H 0.4181 0.2717 0.5367 0.071 Uiso 1 1 calc R . .
C60 C 0.3492(7) 0.1890(5) 0.5400(5) 0.083(3) Uani 1 1 d . . .
H60A H 0.3705 0.1737 0.4861 0.124 Uiso 1 1 calc R . .
H60B H 0.2819 0.1979 0.5581 0.124 Uiso 1 1 calc R . .
H60C H 0.3939 0.1377 0.5638 0.124 Uiso 1 1 calc R . .
C61 C 0.4343(4) 0.3749(3) 0.6629(3) 0.0273(11) Uani 1 1 d . . .
C62 C 0.6051(4) 0.2864(3) 0.6415(3) 0.0282(11) Uani 1 1 d . . .
C63 C 0.6961(4) 0.1982(3) 0.6208(3) 0.0330(12) Uani 1 1 d . . .
C64 C 0.6979(4) 0.1070(3) 0.6034(3) 0.0397(13) Uani 1 1 d . . .
H64A H 0.7613 0.0547 0.6087 0.048 Uiso 1 1 calc R . .
H64B H 0.6442 0.1029 0.6405 0.048 Uiso 1 1 calc R . .
C65 C 0.6861(5) 0.0947(4) 0.5274(4) 0.0555(17) Uani 1 1 d . . .
H65A H 0.7432 0.0918 0.4896 0.067 Uiso 1 1 calc R . .
H65B H 0.6255 0.1492 0.5198 0.067 Uiso 1 1 calc R . .
C66 C 0.6792(6) 0.0046(4) 0.5177(4) 0.071(2) Uani 1 1 d . . .
H66A H 0.6709 -0.0021 0.4679 0.106 Uiso 1 1 calc R . .
H66B H 0.6223 0.0078 0.5549 0.106 Uiso 1 1 calc R . .
H66C H 0.7398 -0.0493 0.5241 0.106 Uiso 1 1 calc R . .
C67 C 0.7712(4) 0.2181(3) 0.6181(3) 0.0365(13) Uani 1 1 d . . .
C68 C 0.8795(4) 0.1562(4) 0.5986(4) 0.0490(16) Uani 1 1 d . . .
H68A H 0.8932 0.0903 0.6016 0.059 Uiso 1 1 calc R . .
H68B H 0.9085 0.1708 0.6352 0.059 Uiso 1 1 calc R . .
C69 C 0.9282(5) 0.1671(5) 0.5222(4) 0.071(2) Uani 1 1 d . . .
H69A H 0.9090 0.2342 0.5177 0.085 Uiso 1 1 calc R . .
H69B H 0.9039 0.1467 0.4853 0.085 Uiso 1 1 calc R . .
C70 C 1.0413(5) 0.1105(6) 0.5041(5) 0.089(3) Uani 1 1 d . . .
H70A H 1.0690 0.1196 0.4536 0.134 Uiso 1 1 calc R . .
H70B H 1.0609 0.0439 0.5079 0.134 Uiso 1 1 calc R . .
H70C H 1.0661 0.1319 0.5394 0.134 Uiso 1 1 calc R . .
C71 C 0.7254(4) 0.3182(3) 0.6391(3) 0.0341(12) Uani 1 1 d . . .
C72 C 0.7362(4) 0.4532(4) 0.6568(4) 0.0446(15) Uani 1 1 d . . .
C73 C 0.7939(5) 0.5013(4) 0.6575(5) 0.074(2) Uani 1 1 d . B .
C74 C 0.9055(6) 0.4498(6) 0.6446(6) 0.090(3) Uani 1 1 d . . .
H74A H 0.9276 0.4910 0.6637 0.108 Uiso 1 1 calc R . .
H74B H 0.9251 0.3935 0.6725 0.108 Uiso 1 1 calc R . .
C75 C 0.9504(8) 0.4236(9) 0.5714(7) 0.128(4) Uani 1 1 d . . .
H75A H 0.9382 0.4797 0.5438 0.154 Uiso 1 1 calc R . .
H75B H 0.9238 0.3878 0.5505 0.154 Uiso 1 1 calc R . .
C76 C 1.0706(6) 0.3577(8) 0.5636(7) 0.140(5) Uani 1 1 d . . .
H76A H 1.0981 0.3087 0.5226 0.211 Uiso 1 1 calc R . .
H76B H 1.0812 0.3287 0.6099 0.211 Uiso 1 1 calc R . .
H76C H 1.1035 0.3967 0.5537 0.211 Uiso 1 1 calc R . .
C77 C 0.7273(5) 0.5935(5) 0.6758(6) 0.088(3) Uani 1 1 d . . .
C78 C 0.7412(9) 0.6719(8) 0.7051(9) 0.037(3) Uani 0.50 1 d P B 1
H78A H 0.6916 0.7029 0.7524 0.044 Uiso 0.50 1 calc PR B 1
H78B H 0.8078 0.6461 0.7145 0.044 Uiso 0.50 1 calc PR B 1
C79 C 0.7292(14) 0.7418(11) 0.6476(12) 0.064(5) Uani 0.50 1 d P B 1
H79A H 0.7790 0.7086 0.6009 0.077 Uiso 0.50 1 calc PR B 1
H79B H 0.6633 0.7642 0.6378 0.077 Uiso 0.50 1 calc PR B 1
C80 C 0.739(4) 0.826(3) 0.667(2) 0.099(14) Uani 0.50 1 d P B 1
H80A H 0.7267 0.8679 0.6270 0.149 Uiso 0.50 1 calc PR B 1
H80B H 0.8061 0.8057 0.6725 0.149 Uiso 0.50 1 calc PR B 1
H80C H 0.6910 0.8595 0.7134 0.149 Uiso 0.50 1 calc PR B 1
C78A C 0.7477(12) 0.6842(14) 0.6435(12) 0.069(5) Uani 0.50 1 d P B 2
H78C H 0.8173 0.6620 0.6162 0.082 Uiso 0.50 1 calc PR B 2
H78D H 0.7035 0.7206 0.6114 0.082 Uiso 0.50 1 calc PR B 2
C79A C 0.7257(17) 0.7333(17) 0.7072(13) 0.095(6) Uani 0.50 1 d P B 2
H79C H 0.7676 0.6931 0.7395 0.114 Uiso 0.50 1 calc PR B 2
H79D H 0.6559 0.7540 0.7330 0.114 Uiso 0.50 1 calc PR B 2
C80A C 0.743(3) 0.8213(17) 0.694(2) 0.069(9) Uani 0.50 1 d P B 2
H80D H 0.7210 0.8588 0.7412 0.103 Uiso 0.50 1 calc PR B 2
H80E H 0.7042 0.8592 0.6594 0.103 Uiso 0.50 1 calc PR B 2
H80F H 0.8129 0.8006 0.6725 0.103 Uiso 0.50 1 calc PR B 2
C81 C 0.5953(7) 0.4242(5) 0.4870(5) 0.092(3) Uiso 1 1 d D . .
H81A H 0.6608 0.3741 0.4784 0.110 Uiso 1 1 calc R . .
C82 C 0.5744(6) 0.5169(5) 0.5066(5) 0.087(3) Uiso 1 1 d D . .
H82A H 0.6261 0.5294 0.5114 0.104 Uiso 1 1 calc R . .
C83 C 0.4761(6) 0.5909(6) 0.5190(5) 0.092(3) Uiso 1 1 d D . .
H83A H 0.4626 0.6529 0.5320 0.111 Uiso 1 1 calc R . .

loop_
_atom_site_aniso_label
_atom_site_aniso_U_11
_atom_site_aniso_U_22
_atom_site_aniso_U_33
_atom_site_aniso_U_23
_atom_site_aniso_U_13
_atom_site_aniso_U_12
Fe1 0.0296(4) 0.0179(3) 0.0292(4) 0.0001(3) -0.0131(3) -0.0103(3)
Fe2 0.0274(4) 0.0202(3) 0.0278(4) -0.0024(3) -0.0104(3) -0.0105(3)
N1 0.033(2) 0.0169(18) 0.035(2) -0.0040(16) -0.0149(19) -0.0068(17)
N2 0.032(2) 0.023(2) 0.028(2) 0.0016(16) -0.0138(19) -0.0119(17)
N3 0.039(3) 0.023(2) 0.036(2) 0.0027(17) -0.016(2) -0.0169(19)
N4 0.032(2) 0.0204(19) 0.040(3) 0.0039(17) -0.017(2) -0.0115(18)
N5 0.035(3) 0.026(2) 0.059(3) -0.001(2) -0.021(2) -0.009(2)
N6 0.030(2) 0.0199(19) 0.035(2) -0.0008(17) -0.0135(19) -0.0106(17)
N7 0.037(3) 0.027(2) 0.042(3) -0.0017(19) -0.014(2) -0.016(2)
N8 0.031(2) 0.023(2) 0.038(2) -0.0065(18) -0.009(2) -0.0110(18)
N9 0.034(3) 0.032(2) 0.046(3) -0.010(2) -0.009(2) -0.011(2)
N10 0.026(2) 0.025(2) 0.031(2) -0.0045(17) -0.0063(18) -0.0119(17)
N11 0.031(2) 0.025(2) 0.031(2) -0.0025(17) -0.0099(19) -0.0137(18)
N12 0.025(2) 0.0233(19) 0.031(2) -0.0018(16) -0.0066(18) -0.0128(17)
N13 0.029(2) 0.027(2) 0.032(2) 0.0023(17) -0.0101(19) -0.0120(18)
N14 0.029(2) 0.024(2) 0.026(2) 0.0012(16) -0.0101(18) -0.0122(17)
N15 0.038(3) 0.026(2) 0.089(4) -0.003(2) -0.022(3) -0.016(2)
N16 0.030(2) 0.024(2) 0.046(3) -0.0037(18) -0.014(2) -0.0123(18)
N17 0.035(3) 0.031(2) 0.063(3) -0.007(2) -0.015(2) -0.013(2)
C1 0.045(3) 0.027(2) 0.025(3) 0.008(2) -0.017(2) -0.022(2)
C2 0.036(3) 0.028(3) 0.045(3) 0.005(2) -0.021(3) -0.016(2)
C3 0.041(4) 0.037(3) 0.101(6) 0.001(3) -0.035(4) -0.017(3)
C4 0.045(4) 0.046(4) 0.189(10) -0.007(5) -0.061(5) -0.019(3)
C5 0.091(7) 0.116(8) 0.163(10) 0.027(7) -0.051(7) -0.085(6)
C6 0.081(6) 0.088(6) 0.144(8) 0.021(6) -0.051(6) -0.063(5)
C7 0.033(4) 0.039(3) 0.136(7) -0.015(4) -0.033(4) -0.009(3)
C8 0.021(7) 0.026(6) 0.060(10) -0.001(7) -0.009(7) -0.002(5)
C9 0.054(9) 0.029(7) 0.113(14) 0.015(8) -0.027(9) 0.009(7)
C10 0.057(11) 0.043(9) 0.18(3) 0.020(13) 0.003(15) 0.005(8)
C8A 0.045(10) 0.054(11) 0.115(18) 0.026(11) -0.029(12) -0.025(9)
C9A 0.059(12) 0.087(14) 0.112(18) -0.049(13) -0.030(12) 0.022(11)
C10A 0.064(14) 0.13(2) 0.18(3) -0.08(2) -0.006(18) 0.014(16)
C11 0.034(3) 0.028(3) 0.064(4) -0.001(3) -0.020(3) -0.012(2)
C12 0.036(3) 0.018(2) 0.041(3) 0.000(2) -0.017(2) -0.008(2)
C13 0.041(3) 0.020(2) 0.039(3) 0.001(2) -0.018(3) -0.010(2)
C14 0.047(3) 0.024(3) 0.050(4) -0.006(2) -0.016(3) -0.010(2)
C15 0.047(4) 0.024(3) 0.061(4) 0.000(3) -0.017(3) -0.005(2)
C16 0.072(5) 0.037(3) 0.070(5) 0.014(3) -0.023(4) -0.022(3)
C17 0.048(3) 0.020(2) 0.038(3) -0.001(2) -0.016(3) -0.015(2)
C18 0.058(4) 0.024(3) 0.061(4) -0.004(2) -0.027(3) -0.020(3)
C19 0.037(3) 0.020(2) 0.036(3) 0.001(2) -0.014(2) -0.011(2)
C20 0.065(4) 0.045(4) 0.075(5) -0.001(3) -0.020(4) -0.034(3)
C21 0.094(6) 0.070(5) 0.125(8) 0.015(5) -0.034(6) -0.061(5)
C22 0.032(3) 0.033(3) 0.040(3) -0.003(2) -0.011(2) -0.017(2)
C23 0.031(3) 0.039(3) 0.063(4) -0.005(3) -0.011(3) -0.018(3)
C24 0.037(3) 0.043(3) 0.096(5) -0.004(3) -0.019(4) -0.020(3)
C25 0.128(9) 0.165(10) 0.092(7) 0.002(7) -0.011(6) -0.122(9)
C26 0.116(9) 0.128(9) 0.208(13) 0.020(9) -0.038(9) -0.094(8)
C27 0.032(3) 0.040(3) 0.070(4) -0.012(3) -0.010(3) -0.014(3)
C28 0.027(3) 0.056(4) 0.101(6) -0.018(4) 0.000(4) -0.015(3)
C29 0.051(5) 0.076(5) 0.090(6) 0.011(5) -0.022(4) -0.007(4)
C30 0.053(5) 0.072(6) 0.134(8) 0.027(5) -0.024(5) -0.007(4)
C31 0.031(3) 0.032(3) 0.049(3) -0.005(2) -0.009(3) -0.012(2)
C32 0.037(3) 0.028(2) 0.026(3) -0.001(2) -0.007(2) -0.017(2)
C33 0.043(3) 0.030(3) 0.033(3) -0.003(2) -0.011(3) -0.016(2)
C34 0.046(4) 0.036(3) 0.052(4) -0.013(3) -0.010(3) -0.014(3)
C35 0.085(6) 0.044(4) 0.067(5) -0.006(3) -0.027(4) 0.011(4)
C36 0.101(7) 0.068(6) 0.117(8) -0.030(5) -0.045(6) 0.026(5)
C37 0.050(3) 0.024(2) 0.020(2) 0.0039(19) -0.009(2) -0.020(2)
C38 0.054(4) 0.029(3) 0.043(3) -0.003(2) -0.017(3) -0.024(3)
C39 0.096(6) 0.048(4) 0.051(4) 0.009(3) -0.017(4) -0.051(4)
C40 0.108(7) 0.062(5) 0.082(6) 0.007(4) -0.019(5) -0.062(5)
C41 0.030(3) 0.031(3) 0.087(5) -0.004(3) -0.017(3) -0.016(2)
C42 0.041(3) 0.028(3) 0.040(3) 0.002(2) -0.017(3) -0.016(2)
C43 0.044(3) 0.022(2) 0.039(3) -0.001(2) -0.013(3) -0.011(2)
C44 0.060(4) 0.026(3) 0.078(5) 0.004(3) -0.030(4) -0.017(3)
C45 0.251(13) 0.081(6) 0.132(8) 0.073(6) -0.145(9) -0.123(8)
C46 0.217(14) 0.126(9) 0.144(10) 0.053(8) -0.085(10) -0.127(10)
C47 0.043(3) 0.023(2) 0.032(3) 0.001(2) -0.012(2) -0.009(2)
C48 0.039(3) 0.026(3) 0.047(3) -0.002(2) -0.007(3) -0.007(2)
C49 0.046(4) 0.070(5) 0.054(4) 0.007(3) -0.017(3) 0.006(3)
C50 0.056(5) 0.091(6) 0.076(6) -0.003(5) -0.027(4) 0.009(4)
C51 0.035(3) 0.025(2) 0.026(3) 0.0005(19) -0.010(2) -0.011(2)
C52 0.030(3) 0.028(2) 0.026(3) 0.003(2) -0.010(2) -0.014(2)
C53 0.029(3) 0.037(3) 0.039(3) 0.003(2) -0.013(2) -0.019(2)
C54 0.031(3) 0.042(3) 0.059(4) -0.005(3) -0.011(3) -0.017(3)
C55 0.042(4) 0.063(4) 0.075(5) 0.013(4) -0.026(4) -0.027(3)
C56 0.046(4) 0.069(5) 0.107(6) 0.019(4) -0.034(4) -0.022(4)
C57 0.033(3) 0.036(3) 0.038(3) -0.002(2) -0.008(2) -0.020(2)
C58 0.042(3) 0.035(3) 0.062(4) -0.004(3) -0.016(3) -0.023(3)
C59 0.070(5) 0.051(4) 0.070(5) -0.011(3) -0.022(4) -0.037(4)
C60 0.107(7) 0.066(5) 0.094(6) -0.014(4) -0.036(5) -0.050(5)
C61 0.029(3) 0.025(2) 0.026(3) -0.0043(19) -0.007(2) -0.011(2)
C62 0.029(3) 0.021(2) 0.033(3) -0.004(2) -0.011(2) -0.009(2)
C63 0.036(3) 0.028(3) 0.033(3) -0.007(2) -0.012(2) -0.012(2)
C64 0.043(3) 0.026(3) 0.044(3) -0.008(2) -0.011(3) -0.011(2)
C65 0.082(5) 0.040(3) 0.055(4) -0.002(3) -0.029(4) -0.031(3)
C66 0.106(6) 0.045(4) 0.080(5) -0.001(3) -0.049(5) -0.039(4)
C67 0.036(3) 0.026(3) 0.044(3) -0.008(2) -0.014(3) -0.010(2)
C68 0.035(3) 0.036(3) 0.064(4) -0.014(3) -0.015(3) -0.006(3)
C69 0.043(4) 0.060(4) 0.084(6) -0.015(4) 0.001(4) -0.010(3)
C70 0.048(5) 0.077(6) 0.119(7) -0.031(5) 0.000(5) -0.018(4)
C71 0.036(3) 0.024(2) 0.044(3) -0.003(2) -0.018(3) -0.011(2)
C72 0.033(3) 0.035(3) 0.070(4) -0.006(3) -0.014(3) -0.018(3)
C73 0.033(4) 0.037(3) 0.153(8) -0.013(4) -0.021(4) -0.017(3)
C74 0.080(6) 0.080(6) 0.133(9) -0.004(6) -0.020(6) -0.059(5)
C75 0.106(9) 0.198(13) 0.121(10) 0.002(9) -0.006(7) -0.112(9)
C76 0.031(5) 0.157(11) 0.189(12) -0.046(9) 0.020(6) -0.028(6)
C77 0.043(4) 0.034(3) 0.191(10) -0.008(5) -0.032(5) -0.019(3)
C78 0.044(7) 0.026(6) 0.057(9) 0.008(6) -0.023(6) -0.026(5)
C79 0.099(13) 0.037(8) 0.074(13) 0.020(8) -0.030(10) -0.043(9)
C80 0.12(2) 0.082(17) 0.15(4) 0.062(19) -0.08(3) -0.079(17)
C78A 0.054(10) 0.062(11) 0.085(15) -0.010(10) -0.003(9) -0.029(9)
C79A 0.133(18) 0.110(18) 0.089(16) 0.018(14) -0.035(13) -0.093(16)
C80A 0.080(16) 0.029(9) 0.10(2) -0.012(12) -0.019(15) -0.028(10)

loop_
_atom_type_symbol
_atom_type_description
_atom_type_scat_dispersion_real
_atom_type_scat_dispersion_imag
_atom_type_scat_source
C C 0.0033 0.0016 'International Tables Vol C Tables 4.2.6.8 and 6.1.1.4'
H H 0.0000 0.0000 'International Tables Vol C Tables 4.2.6.8 and 6.1.1.4'
N N 0.0061 0.0033 'International Tables Vol C Tables 4.2.6.8 and 6.1.1.4'
Fe Fe 0.3463 0.8444 'International Tables Vol C Tables 4.2.6.8 and 6.1.1.4'

loop_
_geom_angle_atom_site_label_1
_geom_angle_atom_site_label_2
_geom_angle_atom_site_label_3
_geom_angle
_geom_angle_site_symmetry_1
N1 Fe1 N8 97.54(19) .
N1 Fe1 N6 99.05(17) .
N8 Fe1 N6 89.22(17) .
N1 Fe1 N4 98.73(19) .
N8 Fe1 N4 163.72(18) .
N6 Fe1 N4 88.39(16) .
N1 Fe1 N2 98.47(17) .
N8 Fe1 N2 88.58(16) .
N6 Fe1 N2 162.48(17) .
N4 Fe1 N2 88.87(16) .
N1 Fe2 N12 99.83(19) .
N1 Fe2 N10 97.76(17) .
N12 Fe2 N10 88.98(16) .
N1 Fe2 N16 98.4(2) .
N12 Fe2 N16 161.76(18) .
N10 Fe2 N16 88.39(17) .
N1 Fe2 N14 99.04(17) .
N12 Fe2 N14 88.62(16) .
N10 Fe2 N14 163.19(17) .
N16 Fe2 N14 88.69(17) .
Fe1 N1 Fe2 168.6(2) .
C1 N2 C32 105.5(4) .
C1 N2 Fe1 127.1(3) .
C32 N2 Fe1 126.1(3) .
C2 N3 C1 121.2(4) .
C2 N4 C11 105.5(4) .
C2 N4 Fe1 126.1(3) .
C11 N4 Fe1 127.1(3) .
C12 N5 C11 121.8(4) .
C19 N6 C12 106.3(4) .
C19 N6 Fe1 126.1(3) .
C12 N6 Fe1 127.3(3) .
C19 N7 C22 121.2(4) .
C31 N8 C22 104.7(4) .
C31 N8 Fe1 127.1(3) .
C22 N8 Fe1 126.6(3) .
C32 N9 C31 121.1(4) .
C71 N10 C62 105.8(4) .
C71 N10 Fe2 127.2(3) .
C62 N10 Fe2 126.6(3) .
C61 N11 C62 122.0(4) .
C61 N12 C52 105.1(4) .
C61 N12 Fe2 127.6(3) .
C52 N12 Fe2 127.1(3) .
C52 N13 C51 120.8(4) .
C51 N14 C42 106.3(4) .
C51 N14 Fe2 126.7(3) .
C42 N14 Fe2 126.4(3) .
C42 N15 C41 121.7(4) .
C41 N16 C72 106.3(4) .
C41 N16 Fe2 126.5(4) .
C72 N16 Fe2 126.4(3) .
C71 N17 C72 121.3(5) .
N3 C1 N2 126.8(4) .
N3 C1 C37 121.8(4) .
N2 C1 C37 111.4(5) .
N3 C2 N4 127.5(5) .
N3 C2 C3 121.7(5) .
N4 C2 C3 110.8(4) .
C7 C3 C2 105.6(5) .
C7 C3 C4 131.1(6) .
C2 C3 C4 123.4(5) .
C5 C4 C3 119.9(7) .
C4 C5 C6 121.1(8) .
C3 C7 C11 107.2(5) .
C3 C7 C8 126.0(8) .
C11 C7 C8 124.7(7) .
C3 C7 C8A 128.0(9) .
C11 C7 C8A 120.6(8) .
C8 C7 C8A 31.3(7) .
C9 C8 C7 107.7(14) .
C10 C9 C8 109.4(16) .
C9A C8A C7 103.5(17) .
C8A C9A C10A 115(2) .
N5 C11 N4 126.3(5) .
N5 C11 C7 122.9(5) .
N4 C11 C7 110.9(5) .
N5 C12 N6 127.0(4) .
N5 C12 C13 122.5(4) .
N6 C12 C13 110.5(4) .
C17 C13 C12 106.3(4) .
C17 C13 C14 130.6(5) .
C12 C13 C14 123.1(5) .
C13 C14 C15 114.5(5) .
C16 C15 C14 113.2(5) .
C13 C17 C19 106.9(4) .
C13 C17 C18 131.4(5) .
C19 C17 C18 121.6(5) .
C17 C18 C20 112.9(5) .
N7 C19 N6 128.1(4) .
N7 C19 C17 122.0(4) .
N6 C19 C17 109.9(4) .
C18 C20 C21 113.3(6) .
N7 C22 N8 126.3(5) .
N7 C22 C23 122.2(4) .
N8 C22 C23 111.5(4) .
C27 C23 C22 106.9(5) .
C27 C23 C24 130.4(5) .
C22 C23 C24 122.7(5) .
C25 C24 C23 112.3(6) .
C24 C25 C26 109.4(8) .
C23 C27 C31 105.4(5) .
C23 C27 C28 131.4(6) .
C31 C27 C28 123.2(5) .
C29 C28 C27 114.3(6) .
C28 C29 C30 113.8(7) .
N9 C31 N8 126.7(5) .
N9 C31 C27 121.7(5) .
N8 C31 C27 111.5(4) .
N9 C32 N2 127.6(4) .
N9 C32 C33 121.8(5) .
N2 C32 C33 110.6(4) .
C37 C33 C32 106.0(4) .
C37 C33 C34 130.7(5) .
C32 C33 C34 123.3(5) .
C33 C34 C35 113.7(5) .
C34 C35 C36 112.1(7) .
C33 C37 C1 106.5(4) .
C33 C37 C38 131.0(5) .
C1 C37 C38 122.4(5) .
C37 C38 C39 110.9(4) .
C40 C39 C38 113.0(5) .
N15 C41 N16 127.3(5) .
N15 C41 C77 122.6(5) .
N16 C41 C77 110.1(5) .
N15 C42 N14 127.4(5) .
N15 C42 C43 122.7(5) .
N14 C42 C43 109.9(5) .
C47 C43 C42 107.1(4) .
C47 C43 C44 130.7(5) .
C42 C43 C44 122.1(5) .
C43 C44 C45 111.8(5) .
C46 C45 C44 114.2(8) .
C43 C47 C51 106.4(4) .
C43 C47 C48 130.1(5) .
C51 C47 C48 123.5(5) .
C47 C48 C49 114.3(5) .
C48 C49 C50 112.5(6) .
N13 C51 N14 127.7(4) .
N13 C51 C47 121.9(5) .
N14 C51 C47 110.3(4) .
N13 C52 N12 127.5(4) .
N13 C52 C53 122.0(4) .
N12 C52 C53 110.5(4) .
C57 C53 C52 106.5(4) .
C57 C53 C54 131.0(5) .
C52 C53 C54 122.5(5) .
C53 C54 C55 114.3(5) .
C54 C55 C56 113.0(6) .
C53 C57 C61 106.6(4) .
C53 C57 C58 130.5(5) .
C61 C57 C58 122.8(5) .
C57 C58 C59 112.6(5) .
C60 C59 C58 111.5(6) .
N11 C61 N12 126.3(4) .
N11 C61 C57 122.3(4) .
N12 C61 C57 111.4(4) .
N11 C62 N10 126.9(4) .
N11 C62 C63 122.7(4) .
N10 C62 C63 110.4(4) .
C67 C63 C62 106.5(4) .
C67 C63 C64 130.6(5) .
C62 C63 C64 122.8(5) .
C65 C64 C63 114.6(5) .
C64 C65 C66 110.5(5) .
C63 C67 C71 106.3(4) .
C63 C67 C68 130.4(5) .
C71 C67 C68 123.4(5) .
C67 C68 C69 112.5(5) .
C68 C69 C70 113.0(7) .
N17 C71 N10 127.2(4) .
N17 C71 C67 121.8(5) .
N10 C71 C67 111.0(4) .
N17 C72 N16 127.5(5) .
N17 C72 C73 121.8(5) .
N16 C72 C73 110.6(5) .
C77 C73 C72 105.9(6) .
C77 C73 C74 131.4(6) .
C72 C73 C74 122.6(6) .
C75 C74 C73 111.3(9) .
C74 C75 C76 107.9(10) .
C73 C77 C41 107.0(5) .
C73 C77 C78 129.0(7) .
C41 C77 C78 121.6(7) .
C73 C77 C78A 124.4(9) .
C41 C77 C78A 119.3(8) .
C78 C77 C78A 41.0(7) .
C79 C78 C77 108.3(13) .
C80 C79 C78 116(2) .
C79A C78A C77 100(2) .
C78A C79A C80A 111(3) .
C83 C81 C82 118.9(8) 2_666
C83 C82 C81 119.7(8) .
C81 C83 C82 121.3(8) 2_666

loop_
_geom_bond_atom_site_label_1
_geom_bond_atom_site_label_2
_geom_bond_distance
_geom_bond_site_symmetry_2
Fe1 N1 1.656(4) .
Fe1 N8 1.914(4) .
Fe1 N6 1.922(4) .
Fe1 N4 1.929(4) .
Fe1 N2 1.929(4) .
Fe2 N1 1.662(4) .
Fe2 N12 1.915(4) .
Fe2 N10 1.926(4) .
Fe2 N16 1.933(4) .
Fe2 N14 1.933(4) .
N2 C1 1.353(6) .
N2 C32 1.374(6) .
N3 C2 1.327(6) .
N3 C1 1.352(7) .
N4 C2 1.371(6) .
N4 C11 1.372(6) .
N5 C12 1.324(7) .
N5 C11 1.331(6) .
N6 C19 1.369(6) .
N6 C12 1.374(6) .
N7 C19 1.313(6) .
N7 C22 1.345(6) .
N8 C31 1.370(6) .
N8 C22 1.369(6) .
N9 C32 1.325(6) .
N9 C31 1.334(6) .
N10 C71 1.361(6) .
N10 C62 1.373(6) .
N11 C61 1.330(6) .
N11 C62 1.331(6) .
N12 C61 1.371(6) .
N12 C52 1.380(6) .
N13 C52 1.326(6) .
N13 C51 1.326(6) .
N14 C51 1.365(6) .
N14 C42 1.367(6) .
N15 C42 1.321(7) .
N15 C41 1.329(7) .
N16 C41 1.363(6) .
N16 C72 1.365(7) .
N17 C71 1.324(7) .
N17 C72 1.328(7) .
C1 C37 1.447(6) .
C2 C3 1.454(8) .
C3 C7 1.370(8) .
C3 C4 1.486(8) .
C4 C5 1.353(11) .
C5 C6 1.504(9) .
C7 C11 1.433(8) .
C7 C8 1.550(16) .
C7 C8A 1.571(19) .
C8 C9 1.53(2) .
C9 C10 1.49(2) .
C8A C9A 1.44(3) .
C9A C10A 1.56(3) .
C12 C13 1.456(6) .
C13 C17 1.359(7) .
C13 C14 1.502(7) .
C14 C15 1.524(8) .
C15 C16 1.506(9) .
C17 C19 1.464(6) .
C17 C18 1.505(7) .
C18 C20 1.508(9) .
C20 C21 1.523(9) .
C22 C23 1.447(7) .
C23 C27 1.359(7) .
C23 C24 1.503(8) .
C24 C25 1.482(11) .
C25 C26 1.541(12) .
C27 C31 1.463(8) .
C27 C28 1.488(8) .
C28 C29 1.463(10) .
C29 C30 1.540(10) .
C32 C33 1.456(7) .
C33 C37 1.360(7) .
C33 C34 1.487(7) .
C34 C35 1.491(9) .
C35 C36 1.539(10) .
C37 C38 1.494(7) .
C38 C39 1.522(8) .
C39 C40 1.523(9) .
C41 C77 1.449(8) .
C42 C43 1.463(7) .
C43 C47 1.344(8) .
C43 C44 1.498(7) .
C44 C45 1.562(11) .
C45 C46 1.453(11) .
C47 C51 1.465(6) .
C47 C48 1.494(7) .
C48 C49 1.499(8) .
C49 C50 1.524(9) .
C52 C53 1.463(7) .
C53 C57 1.355(7) .
C53 C54 1.494(7) .
C54 C55 1.511(8) .
C55 C56 1.515(9) .
C57 C61 1.449(7) .
C57 C58 1.497(7) .
C58 C59 1.532(9) .
C59 C60 1.526(8) .
C62 C63 1.454(7) .
C63 C67 1.358(7) .
C63 C64 1.508(7) .
C64 C65 1.496(8) .
C65 C66 1.533(8) .
C67 C71 1.455(6) .
C67 C68 1.481(7) .
C68 C69 1.500(10) .
C69 C70 1.534(9) .
C72 C73 1.452(8) .
C73 C77 1.361(9) .
C73 C74 1.517(10) .
C74 C75 1.358(13) .
C75 C76 1.659(14) .
C77 C78 1.523(13) .
C77 C78A 1.71(2) .
C78 C79 1.513(19) .
C79 C80 1.51(4) .
C78A C79A 1.33(3) .
C79A C80A 1.57(4) .
C81 C83 1.288(11) 2_666
C81 C82 1.4193(11) .
C82 C83 1.4193(11) .
C83 C81 1.288(11) 2_666
